data_2007124
loop_
_publ_author_name
'Wicki, Andreas'
'Gr\"uschow, Sabine'
'L\"uthi, Therese'
'von Grothe, Julia'
'Capelli, Silvia'
'Hauser, J\"urg'
'Keese, Reinhart'

_publ_section_title <i>meso</i>-3,6-Dimethyl-3,6-bis(<i>tert</i>-butyldimethylsilyloxy)-1,7-octadiyne
_journal_issue 3
_journal_name_full 'Acta Crystallographica Section C'
_journal_page_first 382
_journal_page_last 384
_journal_paper_doi 10.1107/S0108270197016855
_journal_volume 54
_journal_year 1998
_chemical_formula_sum 'C22 H42 O2 Si2'
_chemical_formula_weight 394.74
_chemical_name_systematic
;
 3,3'-dimethyl-3,3'-bis-(tert-butyldimethylsilyloxy)-octa-1,1'-diyne
;
_space_group_IT_number 14
_symmetry_cell_setting monoclinic
_symmetry_space_group_name_Hall '-P 2ybc'
_symmetry_space_group_name_H-M 'P 1 21/c 1'
_audit_creation_method SHELXL-97
_cell_angle_alpha 90.00
_cell_angle_beta 105.800(10)
_cell_angle_gamma 90.00
_cell_formula_units_Z 2
_cell_length_a 14.4580(10)
_cell_length_b 7.5690(10)
_cell_length_c 12.7680(10)
_cell_measurement_reflns_used 3153
_cell_measurement_temperature 293(2)
_cell_measurement_theta_max 26.60
_cell_measurement_theta_min 1.46
_cell_volume 1344.4(2)
_computing_cell_refinement 'SAINT (Siemens 1996a)'
_computing_data_collection 'SMART (Siemens 1996a)'
_computing_data_reduction SAINT
_computing_molecular_graphics 'SHELXTL (Siemens, 1996b)'
_computing_publication_material SHELXL97
_computing_structure_refinement 'SHELXL97 (Sheldrick, 1997)'
_computing_structure_solution 'SHELXS97 (Sheldrick, 1990)'
_diffrn_ambient_temperature 293(2)
_diffrn_measured_fraction_theta_full 0.830
_diffrn_measured_fraction_theta_max 0.830
_diffrn_measurement_device_type 'Siemens SMART CCD System'
_diffrn_measurement_method
;
\w scans (1271 frames, 0.30\%, 10 s, detector distance
5.5 cm, detector angle 23.0\%)
;
_diffrn_radiation_monochromator graphite
_diffrn_radiation_source 'fine-focus sealed tube'
_diffrn_radiation_type MoK\a
_diffrn_radiation_wavelength 0.71073
_diffrn_reflns_av_R_equivalents 0.060
_diffrn_reflns_av_sigmaI/netI 0.0464
_diffrn_reflns_limit_h_max 18
_diffrn_reflns_limit_h_min -17
_diffrn_reflns_limit_k_max 8
_diffrn_reflns_limit_k_min -6
_diffrn_reflns_limit_l_max 16
_diffrn_reflns_limit_l_min -15
_diffrn_reflns_number 6368
_diffrn_reflns_theta_full 26.60
_diffrn_reflns_theta_max 26.60
_diffrn_reflns_theta_min 1.46
_diffrn_standards_number 0
_exptl_absorpt_coefficient_mu 0.143
_exptl_absorpt_correction_type none
_exptl_crystal_colour colourless
_exptl_crystal_density_diffrn .975
_exptl_crystal_density_meas .940(10)
_exptl_crystal_density_method 'flotation in water--ethanaol'
_exptl_crystal_description 'hexagonal plate'
_exptl_crystal_F_000 436
_exptl_crystal_size_max 0.55
_exptl_crystal_size_mid 0.37
_exptl_crystal_size_min 0.28
_refine_diff_density_max 0.376
_refine_diff_density_min -0.171
_refine_ls_extinction_method none
_refine_ls_goodness_of_fit_ref 1.063
_refine_ls_hydrogen_treatment 'H atoms treated by a mixture of independent and constrained refinement'
_refine_ls_matrix_type full
_refine_ls_number_parameters 125
_refine_ls_number_reflns 2522
_refine_ls_number_restraints 0
_refine_ls_restrained_S_all 1.063
_refine_ls_R_factor_all 0.067
_refine_ls_R_factor_gt 0.051
_refine_ls_shift/su_max 0.033
_refine_ls_shift/su_mean 0.001
_refine_ls_structure_factor_coef Fsqd
_refine_ls_weighting_details 'w = 1/[\s^2^(Fo^2^)+(0.0629P)^2^+0.452P] where P = (Fo^2^+2Fc^2^)/3'
_refine_ls_weighting_scheme calc
_refine_ls_wR_factor_ref 0.154
_reflns_number_gt 1964
_reflns_number_total 2522
_reflns_threshold_expression I>2\s(I)
_cod_data_source_file sk1151.cif
_cod_data_source_block diin
_cod_depositor_comments
;
The following automatic conversions were performed:

'_refine_ls_weighting_scheme' value 'calc w =
1/[\s^2^(Fo^2^)+(0.0629P)^2^+0.452P] where P = (Fo^2^+2Fc^2^)/3' was
changed to 'calc'. New tag '_refine_ls_weighting_details' was
created. The value of the new tag was set to 'w =
1/[\s^2^(Fo^2^)+(0.0629P)^2^+0.452P] where P = (Fo^2^+2Fc^2^)/3'.

Automatic conversion script
Id: cif_fix_values 3143 2015-03-26 13:38:13Z robertas 
;
_cod_original_sg_symbol_H-M 'P 21/c'
_cod_database_code 2007124

loop_
_symmetry_equiv_pos_as_xyz
'x, y, z'
'-x, y+1/2, -z+1/2'
'-x, -y, -z'
'x, -y-1/2, z-1/2'

loop_
_atom_site_label
_atom_site_fract_x
_atom_site_fract_y
_atom_site_fract_z
_atom_site_U_iso_or_equiv
_atom_site_adp_type
_atom_site_calc_flag
_atom_site_refinement_flags
_atom_site_occupancy
_atom_site_disorder_assembly
_atom_site_disorder_group
_atom_site_type_symbol
Si1 .71836(4) .02245(9) .92803(5) .0566(2) Uani d . 1 . . Si
O1 .82474(10) -.0408(2) 1.00359(13) .0673(5) Uani d . 1 . . O
C1 .8933(3) .3995(6) 1.0506(3) .1179(13) Uani d . 1 . . C
H1 .8924 .5218 1.0431 .134(3) Uiso calc R 1 . . H
C2 .89445(18) .2461(5) 1.0602(2) .0840(8) Uani d . 1 . . C
C3 .90183(16) .0534(4) 1.0773(2) .0716(7) Uani d . 1 . . C
C4 .99603(16) -.0162(4) 1.05753(19) .0777(8) Uani d . 1 . . C
H4A 1.0499 .0402 1.1088 .134(3) Uiso calc R 1 . . H
H4B 1.0006 -.1422 1.0720 .134(3) Uiso calc R 1 . . H
C5 .9000(2) .0099(5) 1.1935(2) .0972(11) Uani d . 1 . . C
H5A .9523 .0690 1.2440 .134(3) Uiso calc R 1 . . H
H5B .9064 -.1154 1.2048 .134(3) Uiso calc R 1 . . H
H5C .8402 .0487 1.2047 .134(3) Uiso calc R 1 . . H
C6 .65186(19) .1513(4) 1.0074(3) .0890(9) Uani d . 1 . . C
H6A .5876 .1729 .9634 .134(3) Uiso calc R 1 . . H
H6B .6839 .2619 1.0288 .134(3) Uiso calc R 1 . . H
H6C .6496 .0858 1.0710 .134(3) Uiso calc R 1 . . H
C7 .7309(2) .1554(4) .8106(3) .0982(10) Uani d . 1 . . C
H7A .6684 .1894 .7667 .134(3) Uiso calc R 1 . . H
H7B .7627 .0863 .7676 .134(3) Uiso calc R 1 . . H
H7C .7682 .2592 .8366 .134(3) Uiso calc R 1 . . H
C8 .65498(18) -.1906(3) .8798(2) .0763(7) Uani d . 1 . . C
C9 .5549(2) -.1508(4) .8026(3) .1182(13) Uani d . 1 . . C
H9A .5621 -.0850 .7410 .134(3) Uiso calc R 1 . . H
H9B .5182 -.0827 .8405 .134(3) Uiso calc R 1 . . H
H9C .5222 -.2598 .7782 .134(3) Uiso calc R 1 . . H
C10 .7128(3) -.2998(5) .8185(3) .1202(13) Uani d . 1 . . C
H10A .7148 -.2388 .7532 .134(3) Uiso calc R 1 . . H
H10B .6827 -.4128 .7999 .134(3) Uiso calc R 1 . . H
H10C .7770 -.3162 .8639 .134(3) Uiso calc R 1 . . H
C11 .6423(3) -.2970(5) .9774(3) .1203(13) Uani d . 1 . . C
H11A .6047 -.2298 1.0147 .134(3) Uiso calc R 1 . . H
H11B .7042 -.3215 1.0264 .134(3) Uiso calc R 1 . . H
H11C .6101 -.4061 .9522 .134(3) Uiso calc R 1 . . H

loop_
_atom_site_aniso_label
_atom_site_aniso_U_11
_atom_site_aniso_U_22
_atom_site_aniso_U_33
_atom_site_aniso_U_12
_atom_site_aniso_U_13
_atom_site_aniso_U_23
Si1 .0418(3) .0659(4) .0609(4) .0030(3) .0119(3) .0014(3)
O1 .0394(8) .0858(11) .0730(10) .0030(7) .0090(7) .0017(8)
C1 .094(2) .112(3) .130(3) -.024(2) .000(2) -.012(3)
C2 .0533(14) .109(2) .0823(19) -.0126(15) .0058(13) -.0073(18)
C3 .0415(11) .109(2) .0611(14) -.0005(12) .0082(10) .0015(14)
C4 .0377(11) .132(2) .0598(14) .0063(12) .0071(10) .0100(15)
C5 .0684(17) .157(3) .0672(16) .0065(17) .0206(14) .0027(18)
C6 .0639(15) .100(2) .104(2) .0117(14) .0248(15) -.0247(17)
C7 .096(2) .107(2) .0883(19) -.0066(18) .0192(17) .0318(18)
C8 .0636(14) .0674(16) .0884(18) .0033(12) .0047(13) -.0044(14)
C9 .0772(19) .092(2) .152(3) -.0116(16) -.026(2) -.014(2)
C10 .140(3) .095(2) .115(3) .030(2) .016(2) -.032(2)
C11 .111(3) .088(2) .164(3) -.0154(19) .040(2) .029(2)

loop_
_atom_type_symbol
_atom_type_description
_atom_type_scat_dispersion_real
_atom_type_scat_dispersion_imag
_atom_type_scat_source
C C 0.0033 0.0016 'International Tables Vol C Tables 4.2.6.8 and 6.1.1.4'
H H 0.0000 0.0000 'International Tables Vol C Tables 4.2.6.8 and 6.1.1.4'
O O 0.0106 0.0060 'International Tables Vol C Tables 4.2.6.8 and 6.1.1.4'
Si Si 0.0817 0.0704 'International Tables Vol C Tables 4.2.6.8 and 6.1.1.4'

loop_
_geom_angle_atom_site_label_1
_geom_angle_atom_site_label_2
_geom_angle_atom_site_label_3
_geom_angle_site_symmetry_1
_geom_angle
_geom_angle_publ_flag
O1 Si1 C6 . 111.92(11) y
O1 Si1 C7 . 110.45(12) y
C6 Si1 C7 . 109.65(17) n
O1 Si1 C8 . 103.73(10) y
C6 Si1 C8 . 110.65(13) n
C7 Si1 C8 . 110.33(14) n
C3 O1 Si1 . 132.28(18) y
C1 C2 C3 . 176.4(3) y
O1 C3 C2 . 112.5(2) n
O1 C3 C5 . 108.3(2) n
C2 C3 C5 . 109.7(3) n
O1 C3 C4 . 106.6(2) n
C2 C3 C4 . 110.2(2) y
C5 C3 C4 . 109.5(2) y
C4 C4 C3 3_757 113.8(2) y
C10 C8 C11 . 109.5(3) n
C10 C8 C9 . 109.0(3) n
C11 C8 C9 . 108.8(3) n
C10 C8 Si1 . 110.3(2) n
C11 C8 Si1 . 109.9(2) n
C9 C8 Si1 . 109.37(19) n

loop_
_geom_bond_atom_site_label_1
_geom_bond_atom_site_label_2
_geom_bond_site_symmetry_2
_geom_bond_distance
_geom_bond_publ_flag
Si1 O1 . 1.6485(16) y
Si1 C6 . 1.852(3) y
Si1 C7 . 1.855(3) y
Si1 C8 . 1.874(3) y
O1 C3 . 1.437(3) y
C1 C2 . 1.168(5) y
C2 C3 . 1.474(5) y
C3 C5 . 1.527(4) y
C3 C4 . 1.544(3) n
C4 C4 3_757 1.524(5) n
C8 C10 . 1.533(4) n
C8 C11 . 1.537(4) n
C8 C9 . 1.542(4) n

loop_
_geom_torsion_atom_site_label_1
_geom_torsion_atom_site_label_2
_geom_torsion_atom_site_label_3
_geom_torsion_atom_site_label_4
_geom_torsion_site_symmetry_4
_geom_torsion
_geom_torsion_publ_flag
C6 Si1 O1 C3 . -49.6(2) n
C7 Si1 O1 C3 . 72.9(2) n
C8 Si1 O1 C3 . -168.9(2) y
Si1 O1 C3 C2 . -18.2(3) y
Si1 O1 C3 C5 . 103.2(3) y
Si1 O1 C3 C4 . -139.06(19) y
C1 C2 C3 O1 . -174(6) y
C1 C2 C3 C5 . 66(6) y
C1 C2 C3 C4 . -55(6) y
O1 C3 C4 C4 3_757 61.5(4) y
C2 C3 C4 C4 3_757 -60.7(4) y
C5 C3 C4 C4 3_757 178.5(3) y
O1 Si1 C8 C10 . -57.4(2) n
C6 Si1 C8 C10 . -177.5(2) n
C7 Si1 C8 C10 . 60.9(2) n
O1 Si1 C8 C11 . 63.4(2) n
C6 Si1 C8 C11 . -56.8(2) n
C7 Si1 C8 C11 . -178.3(2) n
O1 Si1 C8 C9 . -177.2(2) n
C6 Si1 C8 C9 . 62.6(3) n
C7 Si1 C8 C9 . -58.9(3) n
